data_4342740
loop_
_publ_author_name
'Kreider-Mueller, Ava'
'Quinlivan, Patrick J.'
'Owen, Jonathan S.'
'Parkin, Gerard'

_publ_section_title
;
 Synthesis and Structures of Cadmium Carboxylate and Thiocarboxylate
 Compounds with a Sulfur-Rich Coordination Environment: Carboxylate
 Exchange Kinetics Involving
 Tris(2-mercapto-1-t-butylimidazolyl)hydroborato Cadmium Complexes,
 [Tm(Bu(t))]Cd(O2CR).
;
_journal_issue 8
_journal_name_full 'Inorganic chemistry'
_journal_page_first 3835
_journal_page_last 3850
_journal_paper_doi 10.1021/acs.inorgchem.5b00017
_journal_volume 54
_journal_year 2015
_chemical_formula_sum 'C28 H37 B Cd F2 N6 O2 S3'
_chemical_formula_weight 747.03
_chemical_name_systematic
; 
 ? 
;
_space_group_IT_number 14
_symmetry_cell_setting monoclinic
_symmetry_space_group_name_Hall '-P 2yn'
_symmetry_space_group_name_H-M 'P 1 21/n 1'
_atom_sites_solution_hydrogens geom
_atom_sites_solution_primary direct
_atom_sites_solution_secondary difmap
_audit_creation_method SHELXL-97
_cell_angle_alpha 90.00
_cell_angle_beta 90.4850(10)
_cell_angle_gamma 90.00
_cell_formula_units_Z 4
_cell_length_a 10.0324(7)
_cell_length_b 11.0195(8)
_cell_length_c 30.106(2)
_cell_measurement_reflns_used 7423
_cell_measurement_temperature 150(2)
_cell_measurement_theta_max 25.39
_cell_measurement_theta_min 2.29
_cell_volume 3328.2(4)
_computing_cell_refinement 'Bruker SAINT'
_computing_data_collection 'Bruker APEX2'
_computing_data_reduction 'Bruker SAINT'
_computing_molecular_graphics 'Bruker SHELXTL'
_computing_publication_material 'Bruker SHELXTL'
_computing_structure_refinement 'SHELXL-97 (Sheldrick, 2008)'
_computing_structure_solution 'SHELXS-97 (Sheldrick, 2008)'
_diffrn_ambient_temperature 150(2)
_diffrn_measured_fraction_theta_full 1.000
_diffrn_measured_fraction_theta_max 1.000
_diffrn_measurement_device_type 'Bruker APEX-II CCD'
_diffrn_measurement_method '\f and \w scans'
_diffrn_radiation_monochromator graphite
_diffrn_radiation_source 'fine-focus sealed tube'
_diffrn_radiation_type MoK\a
_diffrn_radiation_wavelength 0.71073
_diffrn_reflns_av_R_equivalents 0.1345
_diffrn_reflns_av_sigmaI/netI 0.1138
_diffrn_reflns_limit_h_max 14
_diffrn_reflns_limit_h_min -14
_diffrn_reflns_limit_k_max 15
_diffrn_reflns_limit_k_min -15
_diffrn_reflns_limit_l_max 43
_diffrn_reflns_limit_l_min -43
_diffrn_reflns_number 53280
_diffrn_reflns_theta_full 30.61
_diffrn_reflns_theta_max 30.61
_diffrn_reflns_theta_min 1.35
_exptl_absorpt_coefficient_mu 0.891
_exptl_absorpt_correction_T_max 0.8854
_exptl_absorpt_correction_T_min 0.8490
_exptl_absorpt_correction_type empirical
_exptl_absorpt_process_details sadabs
_exptl_crystal_colour colorless
_exptl_crystal_density_diffrn 1.491
_exptl_crystal_density_method 'not measured'
_exptl_crystal_description block
_exptl_crystal_F_000 1528
_exptl_crystal_size_max 0.19
_exptl_crystal_size_mid 0.16
_exptl_crystal_size_min 0.14
_refine_diff_density_max 0.641
_refine_diff_density_min -0.554
_refine_diff_density_rms 0.122
_refine_ls_extinction_method none
_refine_ls_goodness_of_fit_ref 0.992
_refine_ls_hydrogen_treatment mixed
_refine_ls_matrix_type full
_refine_ls_number_parameters 401
_refine_ls_number_reflns 10252
_refine_ls_number_restraints 0
_refine_ls_restrained_S_all 0.992
_refine_ls_R_factor_all 0.1237
_refine_ls_R_factor_gt 0.0526
_refine_ls_shift/su_max 0.001
_refine_ls_shift/su_mean 0.000
_refine_ls_structure_factor_coef Fsqd
_refine_ls_weighting_details 'calc w=1/[\s^2^(Fo^2^)+(0.0286P)^2^+0.0000P] where P=(Fo^2^+2Fc^2^)/3'
_refine_ls_weighting_scheme calc
_refine_ls_wR_factor_gt 0.0872
_refine_ls_wR_factor_ref 0.1082
_reflns_number_gt 5539
_reflns_number_total 10252
_reflns_threshold_expression >2sigma(I)
_cod_data_source_file ic5b00017_si_006.cif
_cod_data_source_block tmcd26fs10
_cod_depositor_comments
;
The following automatic conversions were performed:

'_symmetry_cell_setting' value 'Monoclinic' changed to 'monoclinic'
according to
/usr/data/users/saulius/crontab/automatic-downloads/rss-feeds/ACS/lib/dictionaries/cif_core.dic
dictionary named 'cif_core.dic' version 2.4.2 from 2011-04-26.

Automatic conversion script
Id: cif_fix_values 3143 2015-03-26 13:38:13Z robertas 

 Adding full bibliography for 4342739--4342740.cif.
;
_cod_original_sg_symbol_H-M P2(1)/n
_cod_database_code 4342740

loop_
_symmetry_equiv_pos_as_xyz
'x, y, z'
'-x+1/2, y+1/2, -z+1/2'
'-x, -y, -z'
'x-1/2, -y-1/2, z-1/2'

loop_
_atom_site_label
_atom_site_type_symbol
_atom_site_fract_x
_atom_site_fract_y
_atom_site_fract_z
_atom_site_U_iso_or_equiv
_atom_site_adp_type
_atom_site_occupancy
_atom_site_symmetry_multiplicity
_atom_site_calc_flag
_atom_site_refinement_flags
Cd Cd 0.06176(3) 0.64202(2) 0.136356(9) 0.02810(8) Uani 1 1 d .
B B 0.3458(5) 0.8231(4) 0.09204(14) 0.0299(10) Uani 1 1 d .
H H 0.432(3) 0.873(3) 0.0784(10) 0.017(8) Uiso 1 1 d .
F1 F -0.1558(2) 0.4363(3) 0.25086(8) 0.0608(8) Uani 1 1 d .
F2 F -0.3669(2) 0.4207(3) 0.11232(8) 0.0591(7) Uani 1 1 d .
O1 O -0.0765(3) 0.4699(3) 0.13343(12) 0.0686(11) Uani 1 1 d .
O2 O -0.1385(3) 0.6156(3) 0.17646(10) 0.0529(9) Uani 1 1 d .
S1 S 0.01787(10) 0.76273(9) 0.06618(3) 0.0342(2) Uani 1 1 d .
S2 S 0.16089(9) 0.80443(8) 0.18685(3) 0.0270(2) Uani 1 1 d .
S3 S 0.27602(10) 0.52550(8) 0.12055(3) 0.0296(2) Uani 1 1 d .
N11 N 0.2254(3) 0.9106(3) 0.09153(10) 0.0282(7) Uani 1 1 d .
N12 N 0.0304(3) 1.0039(3) 0.08967(10) 0.0293(7) Uani 1 1 d .
N21 N 0.3915(3) 0.7877(3) 0.13898(10) 0.0277(7) Uani 1 1 d .
N22 N 0.4140(3) 0.7229(2) 0.20767(9) 0.0253(7) Uani 1 1 d .
N31 N 0.3243(3) 0.7102(3) 0.06169(10) 0.0312(7) Uani 1 1 d .
N32 N 0.2893(3) 0.5344(3) 0.02927(10) 0.0292(7) Uani 1 1 d .
C11 C 0.0926(4) 0.8955(3) 0.08324(11) 0.0283(8) Uani 1 1 d .
C12 C 0.2438(4) 1.0308(3) 0.10305(13) 0.0346(9) Uani 1 1 d .
H12A H 0.3269 1.0674 0.1103 0.042 Uiso 1 1 calc R
C13 C 0.1260(4) 1.0875(3) 0.10237(12) 0.0328(9) Uani 1 1 d .
H13A H 0.1108 1.1704 0.1094 0.039 Uiso 1 1 calc R
C14 C -0.1157(4) 1.0300(4) 0.08616(13) 0.0365(10) Uani 1 1 d .
C15 C -0.1399(4) 1.1635(4) 0.09613(15) 0.0475(12) Uani 1 1 d .
H15A H -0.1088 1.1819 0.1263 0.071 Uiso 1 1 calc R
H15B H -0.2354 1.1811 0.0936 0.071 Uiso 1 1 calc R
H15C H -0.0909 1.2135 0.0748 0.071 Uiso 1 1 calc R
C16 C -0.1633(4) 1.0043(4) 0.03854(14) 0.0485(12) Uani 1 1 d .
H16A H -0.1446 0.9196 0.0310 0.073 Uiso 1 1 calc R
H16B H -0.1163 1.0579 0.0179 0.073 Uiso 1 1 calc R
H16C H -0.2594 1.0192 0.0363 0.073 Uiso 1 1 calc R
C17 C -0.1893(4) 0.9533(4) 0.12002(14) 0.0466(11) Uani 1 1 d .
H17A H -0.1537 0.9701 0.1498 0.070 Uiso 1 1 calc R
H17B H -0.1771 0.8671 0.1131 0.070 Uiso 1 1 calc R
H17C H -0.2845 0.9732 0.1190 0.070 Uiso 1 1 calc R
C21 C 0.3265(4) 0.7704(3) 0.17778(12) 0.0257(8) Uani 1 1 d .
C22 C 0.5212(4) 0.7485(3) 0.14535(13) 0.0328(9) Uani 1 1 d .
H22A H 0.5891 0.7493 0.1236 0.039 Uiso 1 1 calc R
C23 C 0.5352(4) 0.7097(3) 0.18693(13) 0.0330(9) Uani 1 1 d .
H23A H 0.6146 0.6785 0.2000 0.040 Uiso 1 1 calc R
C24 C 0.3851(4) 0.6809(3) 0.25413(12) 0.0309(9) Uani 1 1 d .
C25 C 0.3409(4) 0.7877(3) 0.28221(12) 0.0397(10) Uani 1 1 d .
H25A H 0.4084 0.8518 0.2810 0.060 Uiso 1 1 calc R
H25B H 0.3298 0.7612 0.3130 0.060 Uiso 1 1 calc R
H25C H 0.2559 0.8189 0.2707 0.060 Uiso 1 1 calc R
C26 C 0.5100(4) 0.6270(4) 0.27438(14) 0.0435(11) Uani 1 1 d .
H26A H 0.5792 0.6895 0.2764 0.065 Uiso 1 1 calc R
H26B H 0.5414 0.5602 0.2557 0.065 Uiso 1 1 calc R
H26C H 0.4904 0.5962 0.3042 0.065 Uiso 1 1 calc R
C27 C 0.2794(4) 0.5820(3) 0.25197(14) 0.0408(10) Uani 1 1 d .
H27A H 0.3095 0.5167 0.2324 0.061 Uiso 1 1 calc R
H27B H 0.1959 0.6161 0.2403 0.061 Uiso 1 1 calc R
H27C H 0.2647 0.5494 0.2818 0.061 Uiso 1 1 calc R
C31 C 0.2986(4) 0.5914(3) 0.06926(12) 0.0299(9) Uani 1 1 d .
C32 C 0.3294(4) 0.7256(4) 0.01627(12) 0.0360(10) Uani 1 1 d .
H32A H 0.3467 0.8000 0.0015 0.043 Uiso 1 1 calc R
C33 C 0.3065(4) 0.6204(4) -0.00349(13) 0.0375(10) Uani 1 1 d .
H33A H 0.3026 0.6066 -0.0346 0.045 Uiso 1 1 calc R
C34 C 0.2621(4) 0.4025(3) 0.02091(12) 0.0307(9) Uani 1 1 d .
C35 C 0.1176(4) 0.3757(3) 0.03320(13) 0.0373(10) Uani 1 1 d .
H35A H 0.1048 0.3919 0.0649 0.056 Uiso 1 1 calc R
H35B H 0.0975 0.2903 0.0269 0.056 Uiso 1 1 calc R
H35C H 0.0579 0.4277 0.0157 0.056 Uiso 1 1 calc R
C36 C 0.2818(4) 0.3782(4) -0.02878(13) 0.0428(11) Uani 1 1 d .
H36A H 0.3730 0.4000 -0.0371 0.064 Uiso 1 1 calc R
H36B H 0.2183 0.4270 -0.0461 0.064 Uiso 1 1 calc R
H36C H 0.2667 0.2919 -0.0350 0.064 Uiso 1 1 calc R
C37 C 0.3579(4) 0.3235(4) 0.04724(13) 0.0391(10) Uani 1 1 d .
H37A H 0.3355 0.3274 0.0788 0.059 Uiso 1 1 calc R
H37B H 0.4492 0.3527 0.0430 0.059 Uiso 1 1 calc R
H37C H 0.3510 0.2394 0.0369 0.059 Uiso 1 1 calc R
C41 C -0.1495(4) 0.5122(4) 0.16222(12) 0.0304(9) Uani 1 1 d .
C42 C -0.2567(4) 0.4318(3) 0.18082(12) 0.0292(9) Uani 1 1 d .
C43 C -0.2547(4) 0.3936(4) 0.22457(14) 0.0371(10) Uani 1 1 d .
C44 C -0.3443(4) 0.3139(4) 0.24181(15) 0.0457(11) Uani 1 1 d .
H44A H -0.3379 0.2891 0.2720 0.055 Uiso 1 1 calc R
C45 C -0.4431(5) 0.2705(4) 0.21491(16) 0.0520(13) Uani 1 1 d .
H45A H -0.5057 0.2142 0.2264 0.062 Uiso 1 1 calc R
C46 C -0.4535(4) 0.3074(4) 0.17133(15) 0.0500(12) Uani 1 1 d .
H46A H -0.5243 0.2795 0.1529 0.060 Uiso 1 1 calc R
C47 C -0.3595(4) 0.3852(4) 0.15529(13) 0.0387(10) Uani 1 1 d .

loop_
_atom_site_aniso_label
_atom_site_aniso_U_11
_atom_site_aniso_U_22
_atom_site_aniso_U_33
_atom_site_aniso_U_23
_atom_site_aniso_U_13
_atom_site_aniso_U_12
Cd 0.03054(15) 0.02618(14) 0.02761(15) -0.00063(13) 0.00249(11) -0.00598(13)
B 0.033(3) 0.031(2) 0.026(2) 0.0006(18) 0.0038(19) -0.0092(19)
F1 0.0506(17) 0.093(2) 0.0386(15) 0.0199(14) -0.0146(13) -0.0083(15)
F2 0.0535(17) 0.095(2) 0.0292(14) 0.0030(13) 0.0017(12) -0.0256(15)
O1 0.067(2) 0.0334(18) 0.107(3) -0.0105(18) 0.062(2) -0.0129(16)
O2 0.058(2) 0.0448(19) 0.056(2) -0.0219(15) 0.0270(16) -0.0258(15)
S1 0.0412(6) 0.0311(5) 0.0303(5) 0.0015(4) -0.0072(4) -0.0096(5)
S2 0.0270(5) 0.0266(5) 0.0275(5) -0.0025(4) 0.0000(4) -0.0011(4)
S3 0.0364(6) 0.0271(5) 0.0254(5) 0.0011(4) 0.0028(4) -0.0028(4)
N11 0.0315(18) 0.0267(17) 0.0263(17) 0.0017(13) -0.0004(14) -0.0033(14)
N12 0.0282(18) 0.0300(18) 0.0298(17) 0.0034(14) -0.0002(14) -0.0035(14)
N21 0.0249(17) 0.0274(17) 0.0309(18) -0.0032(14) 0.0019(14) -0.0047(13)
N22 0.0249(17) 0.0213(15) 0.0297(17) 0.0002(13) -0.0012(13) 0.0007(13)
N31 0.0370(19) 0.0309(19) 0.0258(17) -0.0016(14) 0.0051(14) -0.0025(15)
N32 0.0347(18) 0.0301(17) 0.0229(16) -0.0005(14) 0.0026(14) -0.0044(14)
C11 0.037(2) 0.029(2) 0.0192(18) 0.0070(15) -0.0011(16) -0.0040(17)
C12 0.038(2) 0.028(2) 0.037(2) 0.0033(18) -0.0025(19) -0.0095(18)
C13 0.041(2) 0.026(2) 0.032(2) -0.0009(17) 0.0016(18) -0.0077(18)
C14 0.032(2) 0.038(2) 0.039(2) 0.0102(19) -0.0010(18) -0.0019(18)
C15 0.043(3) 0.038(3) 0.061(3) 0.006(2) 0.005(2) 0.004(2)
C16 0.046(3) 0.054(3) 0.045(3) 0.011(2) -0.011(2) 0.000(2)
C17 0.040(3) 0.046(3) 0.055(3) 0.007(2) 0.007(2) -0.002(2)
C21 0.026(2) 0.0220(19) 0.029(2) -0.0035(15) 0.0018(16) 0.0000(15)
C22 0.025(2) 0.036(2) 0.037(2) -0.0053(18) 0.0040(17) -0.0078(17)
C23 0.022(2) 0.032(2) 0.045(3) -0.0032(19) -0.0038(18) 0.0030(16)
C24 0.039(2) 0.0196(18) 0.034(2) 0.0038(16) -0.0026(18) 0.0043(17)
C25 0.058(3) 0.033(2) 0.029(2) -0.0014(18) -0.004(2) 0.005(2)
C26 0.049(3) 0.039(3) 0.042(3) 0.004(2) -0.003(2) 0.010(2)
C27 0.049(3) 0.029(2) 0.045(3) 0.0059(19) 0.004(2) -0.0011(19)
C31 0.032(2) 0.029(2) 0.029(2) -0.0011(17) 0.0019(17) -0.0042(17)
C32 0.044(3) 0.039(2) 0.025(2) 0.0076(18) 0.0067(18) -0.0039(19)
C33 0.043(3) 0.044(3) 0.026(2) -0.0012(18) 0.0067(18) -0.0067(19)
C34 0.035(2) 0.031(2) 0.026(2) -0.0065(16) 0.0005(17) -0.0099(17)
C35 0.039(2) 0.035(2) 0.038(2) -0.0018(18) 0.0002(19) -0.0012(18)
C36 0.052(3) 0.040(3) 0.036(2) -0.0108(19) 0.007(2) -0.012(2)
C37 0.034(2) 0.035(2) 0.049(3) -0.0102(19) 0.004(2) 0.0011(18)
C41 0.028(2) 0.035(2) 0.028(2) 0.0040(18) -0.0016(17) 0.0001(18)
C42 0.030(2) 0.027(2) 0.031(2) 0.0040(16) 0.0119(17) 0.0031(17)
C43 0.032(2) 0.042(2) 0.038(2) 0.0088(19) 0.0024(19) 0.0060(19)
C44 0.041(3) 0.047(3) 0.050(3) 0.020(2) 0.016(2) 0.011(2)
C45 0.049(3) 0.043(3) 0.064(3) 0.012(2) 0.030(3) -0.008(2)
C46 0.038(3) 0.062(3) 0.051(3) -0.008(2) 0.012(2) -0.021(2)
C47 0.032(2) 0.052(3) 0.033(2) -0.0044(19) 0.0098(18) -0.0066(19)

loop_
_atom_type_symbol
_atom_type_description
_atom_type_scat_dispersion_real
_atom_type_scat_dispersion_imag
_atom_type_scat_source
C C 0.0033 0.0016 'International Tables Vol C Tables 4.2.6.8 and 6.1.1.4'
H H 0.0000 0.0000 'International Tables Vol C Tables 4.2.6.8 and 6.1.1.4'
B B 0.0013 0.0007 'International Tables Vol C Tables 4.2.6.8 and 6.1.1.4'
N N 0.0061 0.0033 'International Tables Vol C Tables 4.2.6.8 and 6.1.1.4'
O O 0.0106 0.0060 'International Tables Vol C Tables 4.2.6.8 and 6.1.1.4'
F F 0.0171 0.0103 'International Tables Vol C Tables 4.2.6.8 and 6.1.1.4'
S S 0.1246 0.1234 'International Tables Vol C Tables 4.2.6.8 and 6.1.1.4'
Cd Cd -0.8075 1.2024 'International Tables Vol C Tables 4.2.6.8 and 6.1.1.4'

loop_
_geom_angle_atom_site_label_1
_geom_angle_atom_site_label_2
_geom_angle_atom_site_label_3
_geom_angle
O1 Cd O2 54.39(10)
O1 Cd S1 107.11(10)
O2 Cd S1 110.33(9)
O1 Cd S2 144.80(9)
O2 Cd S2 96.36(7)
S1 Cd S2 101.15(3)
O1 Cd S3 94.85(8)
O2 Cd S3 138.75(8)
S1 Cd S3 104.45(3)
S2 Cd S3 98.03(3)
O1 Cd C41 27.38(10)
O2 Cd C41 27.13(10)
S1 Cd C41 112.99(8)
S2 Cd C41 120.53(9)
S3 Cd C41 117.10(9)
N21 B N11 113.3(3)
N21 B N31 112.1(3)
N11 B N31 112.8(3)
C41 O1 Cd 91.3(2)
C41 O2 Cd 90.6(2)
C11 S1 Cd 97.20(12)
C21 S2 Cd 97.14(12)
C31 S3 Cd 94.14(13)
C11 N11 C12 106.9(3)
C11 N11 B 133.5(3)
C12 N11 B 119.5(3)
C11 N12 C13 107.8(3)
C11 N12 C14 127.4(3)
C13 N12 C14 124.7(3)
C21 N21 C22 107.2(3)
C21 N21 B 133.5(3)
C22 N21 B 118.8(3)
C21 N22 C23 107.9(3)
C21 N22 C24 127.3(3)
C23 N22 C24 124.5(3)
C31 N31 C32 107.1(3)
C31 N31 B 134.4(3)
C32 N31 B 118.5(3)
C31 N32 C33 107.9(3)
C31 N32 C34 127.4(3)
C33 N32 C34 124.7(3)
N12 C11 N11 108.4(3)
N12 C11 S1 126.1(3)
N11 C11 S1 125.5(3)
C13 C12 N11 109.1(3)
C12 C13 N12 107.7(3)
N12 C14 C17 109.1(3)
N12 C14 C15 109.2(3)
C17 C14 C15 109.1(3)
N12 C14 C16 109.1(3)
C17 C14 C16 112.0(4)
C15 C14 C16 108.3(3)
N21 C21 N22 108.2(3)
N21 C21 S2 125.1(3)
N22 C21 S2 126.6(3)
C23 C22 N21 108.8(3)
C22 C23 N22 107.8(3)
N22 C24 C26 109.3(3)
N22 C24 C25 109.9(3)
C26 C24 C25 109.0(3)
N22 C24 C27 108.7(3)
C26 C24 C27 108.1(3)
C25 C24 C27 111.9(3)
N31 C31 N32 108.0(3)
N31 C31 S3 125.8(3)
N32 C31 S3 126.1(3)
C33 C32 N31 109.3(3)
C32 C33 N32 107.6(3)
N32 C34 C37 110.8(3)
N32 C34 C35 108.5(3)
C37 C34 C35 111.2(3)
N32 C34 C36 108.0(3)
C37 C34 C36 108.9(3)
C35 C34 C36 109.5(3)
O2 C41 O1 123.2(4)
O2 C41 C42 118.8(3)
O1 C41 C42 118.0(4)
O2 C41 Cd 62.3(2)
O1 C41 Cd 61.3(2)
C42 C41 Cd 172.9(3)
C47 C42 C43 115.0(4)
C47 C42 C41 123.0(3)
C43 C42 C41 121.9(4)
F1 C43 C44 119.1(4)
F1 C43 C42 117.2(3)
C44 C43 C42 123.7(4)
C45 C44 C43 118.6(4)
C44 C45 C46 120.8(4)
C47 C46 C45 118.4(4)
F2 C47 C46 119.2(4)
F2 C47 C42 117.3(3)
C46 C47 C42 123.5(4)

loop_
_geom_bond_atom_site_label_1
_geom_bond_atom_site_label_2
_geom_bond_distance
Cd O1 2.351(3)
Cd O2 2.371(3)
Cd S1 2.5321(10)
Cd S2 2.5451(9)
Cd S3 2.5521(10)
Cd C41 2.678(4)
B N21 1.533(5)
B N11 1.545(5)
B N31 1.558(5)
F1 C43 1.349(5)
F2 C47 1.353(4)
O1 C41 1.232(4)
O2 C41 1.221(4)
S1 C11 1.721(4)
S2 C21 1.727(4)
S3 C31 1.723(4)
N11 C11 1.363(5)
N11 C12 1.382(4)
N12 C11 1.362(4)
N12 C13 1.382(4)
N12 C14 1.496(5)
N21 C21 1.356(4)
N21 C22 1.383(4)
N22 C21 1.357(4)
N22 C23 1.379(4)
N22 C24 1.504(4)
N31 C31 1.353(5)
N31 C32 1.379(4)
N32 C31 1.361(4)
N32 C33 1.380(5)
N32 C34 1.500(5)
C12 C13 1.337(5)
C14 C17 1.520(5)
C14 C15 1.522(5)
C14 C16 1.534(5)
C22 C23 1.329(5)
C24 C26 1.511(5)
C24 C25 1.517(5)
C24 C27 1.522(5)
C32 C33 1.322(5)
C34 C37 1.515(5)
C34 C35 1.527(5)
C34 C36 1.534(5)
C41 C42 1.505(5)
C42 C47 1.380(5)
C42 C43 1.383(5)
C43 C44 1.363(5)
C44 C45 1.362(6)
C45 C46 1.377(6)
C46 C47 1.365(5)
